data_7201518
loop_
_publ_author_name
'Mart\'inez-Vargas, Sergio'
'Hern\'andez-Ortega, Sim\'on'
'Toscano, Rub\'en A.'
'Salazar-Mendoza, Domingo'
'Vald\'es-Mart\'inez, Jes\'us'

_publ_section_title
;
 Controlling the geometry of Cu(ii) tectons to build one-dimensional
 hydrogen bonded chains
;
_journal_issue 1
_journal_name_full CrystEngComm
_journal_page_first 86
_journal_paper_doi 10.1039/b708585k
_journal_volume 10
_journal_year 2008
_chemical_formula_sum 'C22 H17 Cl Cu F N3 O7'
_chemical_formula_weight 553.38
_chemical_name_systematic
;
?
;
_space_group_IT_number 14
_symmetry_cell_setting monoclinic
_symmetry_space_group_name_Hall '-P 2yn'
_symmetry_space_group_name_H-M 'P 1 21/n 1'
_atom_sites_solution_hydrogens geom
_atom_sites_solution_primary direct
_atom_sites_solution_secondary difmap
_audit_creation_method SHELXL-97
_cell_angle_alpha 90.00
_cell_angle_beta 100.051(2)
_cell_angle_gamma 90.00
_cell_formula_units_Z 4
_cell_length_a 8.4714(7)
_cell_length_b 20.2757(17)
_cell_length_c 13.3148(11)
_cell_measurement_reflns_used 3850
_cell_measurement_temperature 291(2)
_cell_measurement_theta_max 30.89
_cell_measurement_theta_min 2.54
_cell_volume 2251.9(3)
_computing_cell_refinement 'SMART V 5.625'
_computing_data_collection 'SMART V 5.625'
_computing_data_reduction 'SAINTPLUS V 7.01'
_computing_molecular_graphics 'SHELXTL V 6.10'
_computing_publication_material 'SHELXTL V 6.10'
_computing_structure_refinement 'SHELXL-97 (Sheldrick, 1997)'
_computing_structure_solution 'SHELXS-97 (Sheldrick, 1990)'
_diffrn_ambient_temperature 291(2)
_diffrn_detector_area_resol_mean 0.65
_diffrn_measured_fraction_theta_full 0.999
_diffrn_measured_fraction_theta_max 0.999
_diffrn_measurement_device_type 'Bruker Smart APEX AXS CCD area detector'
_diffrn_measurement_method 'omega scans'
_diffrn_radiation_monochromator graphite
_diffrn_radiation_source 'fine-focus sealed tube'
_diffrn_radiation_type MoK\a
_diffrn_radiation_wavelength 0.71073
_diffrn_reflns_av_R_equivalents 0.0869
_diffrn_reflns_av_sigmaI/netI 0.1210
_diffrn_reflns_limit_h_max 10
_diffrn_reflns_limit_h_min -10
_diffrn_reflns_limit_k_max 24
_diffrn_reflns_limit_k_min -24
_diffrn_reflns_limit_l_max 15
_diffrn_reflns_limit_l_min -15
_diffrn_reflns_number 18210
_diffrn_reflns_theta_full 25.00
_diffrn_reflns_theta_max 25.00
_diffrn_reflns_theta_min 1.85
_exptl_absorpt_coefficient_mu 1.147
_exptl_absorpt_correction_T_max 0.9038
_exptl_absorpt_correction_T_min 0.6964
_exptl_absorpt_correction_type analytical
_exptl_absorpt_process_details 'Shelxtl v 6.10'
_exptl_crystal_colour Blue
_exptl_crystal_density_diffrn 1.632
_exptl_crystal_density_method 'not measured'
_exptl_crystal_description Prism
_exptl_crystal_F_000 1124
_exptl_crystal_size_max 0.34
_exptl_crystal_size_mid 0.13
_exptl_crystal_size_min 0.09
_refine_diff_density_max 0.755
_refine_diff_density_min -0.715
_refine_diff_density_rms 0.074
_refine_ls_extinction_method none
_refine_ls_goodness_of_fit_ref 0.946
_refine_ls_hydrogen_treatment mixed
_refine_ls_matrix_type full
_refine_ls_number_parameters 335
_refine_ls_number_reflns 3963
_refine_ls_number_restraints 192
_refine_ls_restrained_S_all 1.008
_refine_ls_R_factor_all 0.1111
_refine_ls_R_factor_gt 0.0597
_refine_ls_shift/su_max 0.000
_refine_ls_shift/su_mean 0.000
_refine_ls_structure_factor_coef Fsqd
_refine_ls_weighting_details 'calc w=1/[\s^2^(Fo^2^)+(0.0400P)^2^+0.0000P] where P=(Fo^2^+2Fc^2^)/3'
_refine_ls_weighting_scheme calc
_refine_ls_wR_factor_gt 0.1146
_refine_ls_wR_factor_ref 0.1245
_reflns_number_gt 2046
_reflns_number_total 3963
_reflns_threshold_expression >2sigma(I)
_cod_data_source_file b708585k.txt
_cod_data_source_block Compound-2
_cod_depositor_comments
;
The following automatic conversions were performed:
'_symmetry_cell_setting' value 'Monoclinic' changed to 'monoclinic'
according to '/home/saulius/struct/CIF-dictionaries/cif_core.dic'
dictionary named 'cif_core.dic' version 2.4.1 from
2010-06-29.

'_exptl_absorpt_correction_type' value 'Analytical' changed
to 'analytical' according to
'/home/saulius/struct/CIF-dictionaries/cif_core.dic' dictionary named
'cif_core.dic' version 2.4.1 from 2010-06-29.

Automatic conversion script
Id: cif_fix_enum 1527 2010-12-29 10:47:43Z saulius 
;
_cod_original_sg_symbol_H-M 'P 21/n'
_cod_database_code 7201518

loop_
_symmetry_equiv_pos_as_xyz
'x, y, z'
'-x+1/2, y+1/2, -z+1/2'
'-x, -y, -z'
'x-1/2, -y-1/2, z-1/2'

loop_
_atom_site_label
_atom_site_type_symbol
_atom_site_fract_x
_atom_site_fract_y
_atom_site_fract_z
_atom_site_U_iso_or_equiv
_atom_site_adp_type
_atom_site_occupancy
_atom_site_symmetry_multiplicity
_atom_site_calc_flag
_atom_site_refinement_flags
_atom_site_disorder_assembly
_atom_site_disorder_group
Cu Cu 0.30240(9) 0.23090(4) 0.12695(6) 0.0392(3) Uani 1 1 d . . .
O1 O 0.2823(5) 0.32213(19) 0.0958(3) 0.0490(12) Uani 1 1 d . . .
O2 O 0.1029(6) 0.3037(2) -0.0417(3) 0.0580(13) Uani 1 1 d . . .
O3 O 0.4528(6) 0.2583(2) 0.2814(4) 0.0585(16) Uani 1 1 d . . .
H3A H 0.497(8) 0.238(3) 0.328(5) 0.070 Uiso 1 1 d . . .
H3B H 0.468(9) 0.294(3) 0.278(6) 0.070 Uiso 1 1 d . . .
F1 F 0.2179(6) 0.61035(19) -0.0672(3) 0.0954(15) Uani 1 1 d . . .
N1 N 0.4961(6) 0.2107(3) 0.0614(4) 0.0418(14) Uani 1 1 d . . .
N2 N 0.3115(6) 0.1364(2) 0.1425(3) 0.0349(12) Uani 1 1 d . . .
N3 N 0.1019(6) 0.2160(3) 0.1872(4) 0.0417(14) Uani 1 1 d . . .
C2 C 0.1997(7) 0.4133(3) -0.0077(4) 0.0394(16) Uani 1 1 d . . .
C3 C 0.0992(8) 0.4405(3) -0.0905(5) 0.0511(18) Uani 1 1 d . . .
H3 H 0.0254 0.4141 -0.1323 0.061 Uiso 1 1 calc R . .
C4 C 0.1092(9) 0.5069(4) -0.1109(5) 0.064(2) Uani 1 1 d . . .
H4 H 0.0444 0.5251 -0.1677 0.077 Uiso 1 1 calc R . .
C5 C 0.2119(9) 0.5449(3) -0.0490(6) 0.060(2) Uani 1 1 d . . .
C6 C 0.3145(9) 0.5195(3) 0.0327(6) 0.063(2) Uani 1 1 d . . .
H6 H 0.3882 0.5465 0.0733 0.076 Uiso 1 1 calc R . .
C7 C 0.3069(7) 0.4539(3) 0.0534(5) 0.0524(18) Uani 1 1 d . . .
H7 H 0.3747 0.4363 0.1095 0.063 Uiso 1 1 calc R . .
C8 C 0.1919(8) 0.3405(3) 0.0151(5) 0.0395(16) Uani 1 1 d . . .
C9 C 0.5841(8) 0.2549(3) 0.0225(5) 0.0536(19) Uani 1 1 d . . .
H9 H 0.5540 0.2990 0.0207 0.064 Uiso 1 1 calc R . .
C10 C 0.7200(8) 0.2366(4) -0.0157(5) 0.062(2) Uani 1 1 d . . .
H10 H 0.7798 0.2680 -0.0436 0.075 Uiso 1 1 calc R . .
C11 C 0.7646(8) 0.1717(4) -0.0115(5) 0.063(2) Uani 1 1 d . . .
H11 H 0.8555 0.1587 -0.0366 0.076 Uiso 1 1 calc R . .
C12 C 0.6745(8) 0.1256(4) 0.0298(5) 0.0532(19) Uani 1 1 d . . .
H12 H 0.7037 0.0814 0.0335 0.064 Uiso 1 1 calc R . .
C13 C 0.5404(7) 0.1470(3) 0.0655(4) 0.0393(16) Uani 1 1 d . . .
C14 C 0.4315(7) 0.1036(3) 0.1116(4) 0.0346(15) Uani 1 1 d . . .
C15 C 0.4405(8) 0.0363(3) 0.1215(5) 0.0471(18) Uani 1 1 d . . .
H15 H 0.5247 0.0129 0.1020 0.057 Uiso 1 1 calc R . .
C16 C 0.3218(9) 0.0039(3) 0.1611(4) 0.0511(19) Uani 1 1 d . . .
H16 H 0.3265 -0.0417 0.1682 0.061 Uiso 1 1 calc R . .
C17 C 0.1963(8) 0.0379(3) 0.1903(4) 0.0437(17) Uani 1 1 d . . .
H17 H 0.1151 0.0158 0.2153 0.052 Uiso 1 1 calc R . .
C18 C 0.1950(7) 0.1059(3) 0.1811(4) 0.0376(16) Uani 1 1 d . . .
C19 C 0.0749(7) 0.1523(3) 0.2083(5) 0.0387(16) Uani 1 1 d . . .
C20 C -0.0546(8) 0.1349(3) 0.2513(5) 0.0498(18) Uani 1 1 d . . .
H20 H -0.0728 0.0909 0.2653 0.060 Uiso 1 1 calc R . .
C21 C -0.1562(8) 0.1824(4) 0.2733(5) 0.059(2) Uani 1 1 d . . .
H21 H -0.2451 0.1709 0.3018 0.070 Uiso 1 1 calc R . .
C22 C -0.1284(8) 0.2466(4) 0.2537(5) 0.061(2) Uani 1 1 d . . .
H22 H -0.1960 0.2796 0.2697 0.074 Uiso 1 1 calc R . .
C23 C 0.0023(7) 0.2616(3) 0.2096(5) 0.0519(18) Uani 1 1 d . . .
H23 H 0.0212 0.3055 0.1950 0.062 Uiso 1 1 calc R . .
Cl Cl 0.3293(2) 0.58078(9) 0.64912(14) 0.0695(6) Uani 1 1 d DU . .
O4 O 0.1706(7) 0.5958(4) 0.6633(6) 0.0970(18) Uani 0.562(5) 1 d PDU A 1
O5 O 0.4303(10) 0.5855(5) 0.7425(5) 0.0931(14) Uani 0.562(5) 1 d PDU A 1
O6 O 0.3276(9) 0.5167(3) 0.6107(7) 0.0899(16) Uani 0.562(5) 1 d PDU A 1
O7 O 0.3670(9) 0.6251(4) 0.5759(6) 0.0951(17) Uani 0.562(5) 1 d PDU A 1
O4A O 0.1776(8) 0.6105(5) 0.6293(8) 0.0970(18) Uani 0.438(5) 1 d PDU A 2
O5A O 0.3877(11) 0.5689(7) 0.5573(5) 0.0931(14) Uani 0.438(5) 1 d PDU A 2
O6A O 0.4407(10) 0.6197(4) 0.7153(7) 0.0899(16) Uani 0.438(5) 1 d PDU A 2
O7A O 0.3218(12) 0.5170(4) 0.6912(10) 0.0951(17) Uani 0.438(5) 1 d PDU A 2

loop_
_atom_site_aniso_label
_atom_site_aniso_U_11
_atom_site_aniso_U_22
_atom_site_aniso_U_33
_atom_site_aniso_U_23
_atom_site_aniso_U_13
_atom_site_aniso_U_12
Cu 0.0351(4) 0.0375(5) 0.0451(5) 0.0031(4) 0.0068(3) 0.0019(4)
O1 0.052(3) 0.040(3) 0.051(3) 0.009(2) -0.005(2) 0.005(2)
O2 0.074(4) 0.042(3) 0.053(3) -0.005(2) -0.004(3) -0.009(3)
O3 0.064(3) 0.054(4) 0.049(3) 0.000(3) -0.011(2) -0.002(3)
F1 0.151(4) 0.036(3) 0.096(3) 0.009(2) 0.014(3) 0.001(3)
N1 0.037(3) 0.053(4) 0.036(3) -0.002(3) 0.009(3) -0.007(3)
N2 0.035(3) 0.038(3) 0.029(3) 0.000(2) 0.001(2) 0.002(3)
N3 0.034(3) 0.041(4) 0.050(3) -0.002(3) 0.005(3) -0.002(3)
C2 0.045(4) 0.038(4) 0.035(4) -0.003(3) 0.007(3) 0.002(3)
C3 0.073(5) 0.038(4) 0.038(4) -0.006(3) -0.004(4) 0.002(4)
C4 0.086(6) 0.051(5) 0.047(5) 0.013(4) -0.009(4) 0.004(4)
C5 0.084(6) 0.038(5) 0.058(5) 0.005(4) 0.015(5) 0.003(4)
C6 0.071(5) 0.043(5) 0.070(6) -0.005(4) -0.002(4) -0.012(4)
C7 0.049(4) 0.047(5) 0.058(5) 0.003(4) 0.001(4) -0.003(4)
C8 0.043(4) 0.041(4) 0.037(4) -0.001(3) 0.014(3) 0.002(3)
C9 0.053(5) 0.066(5) 0.043(4) 0.003(4) 0.013(4) -0.003(4)
C10 0.052(5) 0.082(6) 0.057(5) -0.002(4) 0.020(4) -0.012(5)
C11 0.044(5) 0.094(7) 0.055(5) -0.015(5) 0.016(4) 0.001(5)
C12 0.046(5) 0.063(5) 0.051(5) -0.010(4) 0.009(4) 0.009(4)
C13 0.030(4) 0.047(5) 0.039(4) -0.007(3) 0.001(3) 0.005(3)
C14 0.032(4) 0.042(4) 0.027(4) -0.007(3) -0.002(3) 0.006(3)
C15 0.052(5) 0.039(4) 0.046(4) -0.004(3) -0.002(3) 0.012(4)
C16 0.073(5) 0.028(4) 0.049(5) -0.003(3) 0.000(4) 0.003(4)
C17 0.046(4) 0.042(4) 0.042(4) 0.001(3) 0.005(3) -0.009(4)
C18 0.040(4) 0.039(4) 0.031(4) 0.004(3) -0.002(3) -0.005(3)
C19 0.028(4) 0.044(4) 0.042(4) -0.001(3) 0.004(3) -0.001(3)
C20 0.044(4) 0.058(5) 0.047(5) 0.003(4) 0.008(4) -0.004(4)
C21 0.032(4) 0.095(7) 0.054(5) 0.001(5) 0.021(4) 0.000(5)
C22 0.052(5) 0.070(6) 0.065(5) -0.011(4) 0.017(4) 0.020(4)
C23 0.040(4) 0.047(4) 0.070(5) -0.004(4) 0.012(4) 0.008(4)
Cl 0.0712(12) 0.0531(11) 0.0750(14) -0.0029(10) -0.0123(10) -0.0103(11)
O4 0.083(2) 0.085(4) 0.114(5) 0.009(3) -0.009(2) 0.009(3)
O5 0.097(3) 0.091(4) 0.080(2) -0.004(2) -0.0161(18) 0.005(3)
O6 0.099(3) 0.050(2) 0.104(3) -0.004(2) -0.029(3) -0.008(3)
O7 0.102(4) 0.062(3) 0.110(4) 0.018(3) -0.014(3) -0.020(3)
O4A 0.083(2) 0.085(4) 0.114(5) 0.009(3) -0.009(2) 0.009(3)
O5A 0.097(3) 0.091(4) 0.080(2) -0.004(2) -0.0161(18) 0.005(3)
O6A 0.099(3) 0.050(2) 0.104(3) -0.004(2) -0.029(3) -0.008(3)
O7A 0.102(4) 0.062(3) 0.110(4) 0.018(3) -0.014(3) -0.020(3)

loop_
_atom_type_symbol
_atom_type_description
_atom_type_scat_dispersion_real
_atom_type_scat_dispersion_imag
_atom_type_scat_source
C C 0.0033 0.0016 'International Tables Vol C Tables 4.2.6.8 and 6.1.1.4'
H H 0.0000 0.0000 'International Tables Vol C Tables 4.2.6.8 and 6.1.1.4'
N N 0.0061 0.0033 'International Tables Vol C Tables 4.2.6.8 and 6.1.1.4'
O O 0.0106 0.0060 'International Tables Vol C Tables 4.2.6.8 and 6.1.1.4'
F F 0.0171 0.0103 'International Tables Vol C Tables 4.2.6.8 and 6.1.1.4'
Cl Cl 0.1484 0.1585 'International Tables Vol C Tables 4.2.6.8 and 6.1.1.4'
Cu Cu 0.3201 1.2651 'International Tables Vol C Tables 4.2.6.8 and 6.1.1.4'

loop_
_geom_angle_atom_site_label_1
_geom_angle_atom_site_label_2
_geom_angle_atom_site_label_3
_geom_angle
_geom_angle_site_symmetry_1
_geom_angle_site_symmetry_3
_geom_angle_publ_flag
O1 Cu N2 173.39(19) . . ?
O1 Cu N3 100.5(2) . . ?
N2 Cu N3 80.2(2) . . ?
O1 Cu N1 98.7(2) . . ?
N2 Cu N1 80.0(2) . . ?
N3 Cu N1 159.7(2) . . ?
O1 Cu O3 88.55(17) . . ?
N2 Cu O3 97.99(17) . . ?
N3 Cu O3 93.09(19) . . ?
N1 Cu O3 94.04(19) . . ?
C8 O1 Cu 119.5(4) . . ?
Cu O3 H3A 134(5) . . ?
Cu O3 H3B 105(6) . . ?
H3A O3 H3B 121(8) . . ?
C9 N1 C13 119.5(6) . . ?
C9 N1 Cu 125.7(5) . . ?
C13 N1 Cu 114.6(4) . . ?
C14 N2 C18 122.5(5) . . ?
C14 N2 Cu 118.6(4) . . ?
C18 N2 Cu 118.8(4) . . ?
C23 N3 C19 119.0(6) . . ?
C23 N3 Cu 126.8(5) . . ?
C19 N3 Cu 114.2(4) . . ?
C7 C2 C3 118.7(6) . . ?
C7 C2 C8 120.8(6) . . ?
C3 C2 C8 120.5(6) . . ?
C4 C3 C2 119.7(6) . . ?
C4 C3 H3 120.1 . . ?
C2 C3 H3 120.1 . . ?
C5 C4 C3 119.9(7) . . ?
C5 C4 H4 120.1 . . ?
C3 C4 H4 120.1 . . ?
C4 C5 F1 119.8(7) . . ?
C4 C5 C6 121.9(7) . . ?
F1 C5 C6 118.3(7) . . ?
C7 C6 C5 118.9(7) . . ?
C7 C6 H6 120.6 . . ?
C5 C6 H6 120.6 . . ?
C6 C7 C2 120.8(6) . . ?
C6 C7 H7 119.6 . . ?
C2 C7 H7 119.6 . . ?
O2 C8 O1 124.2(6) . . ?
O2 C8 C2 121.0(6) . . ?
O1 C8 C2 114.8(6) . . ?
N1 C9 C10 121.5(7) . . ?
N1 C9 H9 119.3 . . ?
C10 C9 H9 119.3 . . ?
C11 C10 C9 118.9(7) . . ?
C11 C10 H10 120.6 . . ?
C9 C10 H10 120.6 . . ?
C10 C11 C12 120.0(7) . . ?
C10 C11 H11 120.0 . . ?
C12 C11 H11 120.0 . . ?
C13 C12 C11 118.2(7) . . ?
C13 C12 H12 120.9 . . ?
C11 C12 H12 120.9 . . ?
N1 C13 C12 122.0(6) . . ?
N1 C13 C14 113.4(5) . . ?
C12 C13 C14 124.6(6) . . ?
N2 C14 C15 119.8(6) . . ?
N2 C14 C13 113.2(5) . . ?
C15 C14 C13 127.0(6) . . ?
C14 C15 C16 118.5(6) . . ?
C14 C15 H15 120.7 . . ?
C16 C15 H15 120.7 . . ?
C17 C16 C15 121.3(6) . . ?
C17 C16 H16 119.4 . . ?
C15 C16 H16 119.4 . . ?
C16 C17 C18 117.9(6) . . ?
C16 C17 H17 121.1 . . ?
C18 C17 H17 121.1 . . ?
N2 C18 C17 120.0(6) . . ?
N2 C18 C19 112.6(6) . . ?
C17 C18 C19 127.5(6) . . ?
N3 C19 C20 120.7(6) . . ?
N3 C19 C18 114.2(6) . . ?
C20 C19 C18 125.1(6) . . ?
C21 C20 C19 119.5(7) . . ?
C21 C20 H20 120.2 . . ?
C19 C20 H20 120.2 . . ?
C22 C21 C20 120.1(7) . . ?
C22 C21 H21 119.9 . . ?
C20 C21 H21 119.9 . . ?
C21 C22 C23 118.3(6) . . ?
C21 C22 H22 120.8 . . ?
C23 C22 H22 120.8 . . ?
N3 C23 C22 122.4(6) . . ?
N3 C23 H23 118.8 . . ?
C22 C23 H23 118.8 . . ?
O5 Cl O6 111.0(3) . . ?
O5 Cl O4A 122.8(6) . . ?
O6 Cl O4A 112.4(6) . . ?
O5 Cl O7 113.6(6) . . ?
O6 Cl O7 109.3(3) . . ?
O4A Cl O7 84.6(5) . . ?
O5 Cl O6A 32.9(5) . . ?
O6 Cl O6A 135.3(5) . . ?
O4A Cl O6A 111.6(3) . . ?
O7 Cl O6A 82.4(5) . . ?
O5 Cl O7A 76.8(5) . . ?
O6 Cl O7A 45.2(5) . . ?
O4A Cl O7A 111.3(3) . . ?
O7 Cl O7A 153.1(6) . . ?
O6A Cl O7A 109.5(3) . . ?
O5 Cl O5A 122.2(6) . . ?
O6 Cl O5A 60.6(5) . . ?
O4A Cl O5A 110.9(3) . . ?
O7 Cl O5A 49.7(5) . . ?
O6A Cl O5A 109.7(3) . . ?
O7A Cl O5A 103.5(7) . . ?
O5 Cl O4 108.4(3) . . ?
O6 Cl O4 107.4(3) . . ?
O4A Cl O4 22.6(5) . . ?
O7 Cl O4 106.9(3) . . ?
O6A Cl O4 109.9(6) . . ?
O7A Cl O4 92.0(6) . . ?
O5A Cl O4 129.1(6) . . ?

loop_
_geom_bond_atom_site_label_1
_geom_bond_atom_site_label_2
_geom_bond_distance
_geom_bond_site_symmetry_2
_geom_bond_publ_flag
Cu O1 1.897(4) . ?
Cu N2 1.927(4) . ?
Cu N3 2.023(5) . ?
Cu N1 2.030(5) . ?
Cu O3 2.290(5) . ?
O1 C8 1.262(7) . ?
O2 C8 1.224(7) . ?
O3 H3A 0.79(6) . ?
O3 H3B 0.74(6) . ?
F1 C5 1.352(7) . ?
N1 C9 1.327(7) . ?
N1 C13 1.344(7) . ?
N2 C14 1.339(6) . ?
N2 C18 1.340(7) . ?
N3 C23 1.321(7) . ?
N3 C19 1.350(7) . ?
C2 C7 1.382(8) . ?
C2 C3 1.385(8) . ?
C2 C8 1.510(8) . ?
C3 C4 1.379(8) . ?
C3 H3 0.9300 . ?
C4 C5 1.334(9) . ?
C4 H4 0.9300 . ?
C5 C6 1.369(9) . ?
C6 C7 1.362(8) . ?
C6 H6 0.9300 . ?
C7 H7 0.9300 . ?
C9 C10 1.387(8) . ?
C9 H9 0.9300 . ?
C10 C11 1.367(9) . ?
C10 H10 0.9300 . ?
C11 C12 1.380(8) . ?
C11 H11 0.9300 . ?
C12 C13 1.376(7) . ?
C12 H12 0.9300 . ?
C13 C14 1.483(8) . ?
C14 C15 1.373(7) . ?
C15 C16 1.380(8) . ?
C15 H15 0.9300 . ?
C16 C17 1.379(8) . ?
C16 H16 0.9300 . ?
C17 C18 1.383(8) . ?
C17 H17 0.9300 . ?
C18 C19 1.477(8) . ?
C19 C20 1.369(8) . ?
C20 C21 1.357(8) . ?
C20 H20 0.9300 . ?
C21 C22 1.356(9) . ?
C21 H21 0.9300 . ?
C22 C23 1.375(8) . ?
C22 H22 0.9300 . ?
C23 H23 0.9300 . ?
Cl O5 1.384(5) . ?
Cl O6 1.396(5) . ?
Cl O4A 1.402(6) . ?
Cl O7 1.403(5) . ?
Cl O6A 1.414(6) . ?
Cl O7A 1.415(6) . ?
Cl O5A 1.417(6) . ?
Cl O4 1.423(5) . ?

loop_
_geom_hbond_atom_site_label_D
_geom_hbond_atom_site_label_H
_geom_hbond_atom_site_label_A
_geom_hbond_distance_DH
_geom_hbond_distance_HA
_geom_hbond_distance_DA
_geom_hbond_angle_DHA
_geom_hbond_site_symmetry_A
O3 H3A O2 0.79(6) 1.99(6) 2.775(6) 172(7) 4_666
O3 H3B O6A 0.74(6) 1.91(7) 2.632(9) 166(8) 3_666
O3 H3B O5 0.74(6) 2.62(7) 3.351(11) 170(8) 3_666
